data_7103119
loop_
_publ_author_name
'Barr\`es, Anne-Lise'
'El-Ghayoury, Abdelkrim'
'Zorina, Leokadiya V'
'Canadell, Enric'
'Auban-Senzier, Pascale'
'Batail, Patrick'

_publ_section_title
;
 The 8 : 1 : 1 ternary hybrid framework in the system [EDT-TTF
 +][1,4-bis(iodoethynyl)benzene][Re6Se8(CN)6]4-: dual noncovalent
 expression of the octahedral halogen-bond hexa-acceptor nanonode.
;
_journal_issue 19
_journal_name_full 'Chemical communications (Cambridge, England)'
_journal_page_first 2194
_journal_page_last 2196
_journal_paper_doi 10.1039/b800571k
_journal_year 2008
_chemical_formula_moiety 'C10 H4 I2'
_chemical_formula_sum 'C10 H4 I2'
_chemical_formula_weight 377.93
_space_group_IT_number 14
_symmetry_cell_setting monoclinic
_symmetry_space_group_name_Hall '-P 2yn'
_symmetry_space_group_name_H-M 'P 1 21/n 1'
_audit_creation_date 2007-11-27T15:50:57-00:00
_audit_creation_method 'WinGX routine CIF_UPDATE'
_cell_angle_alpha 90
_cell_angle_beta 95.632(7)
_cell_angle_gamma 90
_cell_formula_units_Z 2
_cell_length_a 4.2376(3)
_cell_length_b 17.3316(13)
_cell_length_c 7.1027(5)
_cell_measurement_temperature 293(2)
_cell_volume 519.14(6)
_computing_molecular_graphics 'Ortep-3 for Windows (Farrugia, 1997)'
_computing_publication_material 'WinGX publication routines (Farrugia, 1999)'
_computing_structure_refinement 'SHELXL-97 (Sheldrick, 1997)'
_computing_structure_solution 'SIR-92 (Sheldrick, 1997)'
_diffrn_ambient_temperature 293(2)
_diffrn_measured_fraction_theta_full 0.999
_diffrn_measured_fraction_theta_max 0.999
_diffrn_measurement_device '\k-geometry diffractometer'
_diffrn_measurement_device_type area_detector
_diffrn_measurement_method CCD
_diffrn_radiation_monochromator graphite
_diffrn_radiation_probe x-ray
_diffrn_radiation_type MoK\a
_diffrn_radiation_wavelength 0.71073
_diffrn_reflns_av_R_equivalents 0.0959
_diffrn_reflns_limit_h_max 5
_diffrn_reflns_limit_h_min -5
_diffrn_reflns_limit_k_max 22
_diffrn_reflns_limit_k_min -22
_diffrn_reflns_limit_l_max 9
_diffrn_reflns_limit_l_min -9
_diffrn_reflns_number 6704
_diffrn_reflns_theta_full 27.5
_diffrn_reflns_theta_max 27.5
_diffrn_reflns_theta_min 3.11
_exptl_absorpt_coefficient_mu 6.001
_exptl_absorpt_correction_T_max 0.741
_exptl_absorpt_correction_T_min 0.496
_exptl_absorpt_correction_type multi-scan
_exptl_absorpt_process_details sadabs
_exptl_crystal_colour yellow
_exptl_crystal_density_diffrn 2.418
_exptl_crystal_density_method 'not measured'
_exptl_crystal_description plate
_exptl_crystal_F_000 340
_exptl_crystal_size_max 0.2
_exptl_crystal_size_mid 0.1
_exptl_crystal_size_min 0.05
_refine_diff_density_max 0.726
_refine_diff_density_min -0.673
_refine_ls_extinction_method none
_refine_ls_goodness_of_fit_ref 1.002
_refine_ls_hydrogen_treatment constr
_refine_ls_matrix_type full
_refine_ls_number_parameters 55
_refine_ls_number_reflns 1198
_refine_ls_number_restraints 0
_refine_ls_restrained_S_all 1.002
_refine_ls_R_factor_all 0.1314
_refine_ls_R_factor_gt 0.0456
_refine_ls_shift/su_max 0
_refine_ls_structure_factor_coef Fsqd
_refine_ls_weighting_details 'calc w=1/[\s^2^(Fo^2^)+(0.0209P)^2^+0.0000P] where P=(Fo^2^+2Fc^2^)/3'
_refine_ls_weighting_scheme calc
_refine_ls_wR_factor_gt 0.0557
_refine_ls_wR_factor_ref 0.0666
_reflns_number_gt 605
_reflns_number_total 1198
_reflns_threshold_expression >2sigma(I)
_cod_data_source_file b800571k.txt
_cod_data_source_block pbib
_cod_database_code 7103119

loop_
_symmetry_equiv_pos_as_xyz
'x, y, z'
'-x+1/2, y+1/2, -z+1/2'
'-x, -y, -z'
'x-1/2, -y-1/2, z-1/2'

loop_
_atom_site_label
_atom_site_type_symbol
_atom_site_fract_x
_atom_site_fract_y
_atom_site_fract_z
_atom_site_U_iso_or_equiv
_atom_site_adp_type
_atom_site_occupancy
_atom_site_calc_flag
_atom_site_refinement_flags
_atom_site_disorder_group
_atom_site_disorder_assembly
I001 I 0.42987(11) 0.28150(3) -0.09884(6) 0.0544(2) Uani 1 d . . .
C001 C 0.6165(16) 0.3574(4) 0.0943(10) 0.0457(17) Uani 1 d . . .
C002 C 0.7312(17) 0.4000(4) 0.2094(10) 0.0459(18) Uani 1 d . . .
C003 C 0.8680(14) 0.4507(3) 0.3577(9) 0.0388(18) Uani 1 d . . .
C004 C 1.0445(18) 0.5131(4) 0.3147(10) 0.054(2) Uani 1 d . . .
H004 H 1.0767 0.523 0.1893 0.065 Uiso 1 calc R . .
C005 C 0.8245(17) 0.4383(4) 0.5446(11) 0.053(2) Uani 1 d . . .
H005 H 0.7042 0.3963 0.5769 0.064 Uiso 1 calc R . .

loop_
_atom_site_aniso_label
_atom_site_aniso_U_11
_atom_site_aniso_U_22
_atom_site_aniso_U_33
_atom_site_aniso_U_23
_atom_site_aniso_U_13
_atom_site_aniso_U_12
I001 0.0571(3) 0.0638(3) 0.0412(3) -0.0081(3) -0.0009(2) -0.0148(3)
C001 0.058(5) 0.041(4) 0.038(4) -0.005(4) 0.009(4) 0.002(4)
C002 0.053(5) 0.038(4) 0.046(5) 0.003(4) 0.004(4) 0.005(4)
C003 0.044(4) 0.030(4) 0.041(5) -0.003(3) -0.004(3) -0.003(3)
C004 0.086(6) 0.051(5) 0.026(4) -0.011(4) 0.009(4) -0.002(4)
C005 0.077(5) 0.041(5) 0.043(5) 0.010(4) 0.017(4) -0.014(4)

loop_
_atom_type_symbol
_atom_type_description
_atom_type_scat_dispersion_real
_atom_type_scat_dispersion_imag
_atom_type_scat_source
C C 0.0033 0.0016 'International Tables Vol C Tables 4.2.6.8 and 6.1.1.4'
H H 0 0 'International Tables Vol C Tables 4.2.6.8 and 6.1.1.4'
I I -0.4742 1.8119 'International Tables Vol C Tables 4.2.6.8 and 6.1.1.4'

loop_
_geom_angle_atom_site_label_1
_geom_angle_atom_site_label_2
_geom_angle_atom_site_label_3
_geom_angle
_geom_angle_site_symmetry_1
_geom_angle_site_symmetry_3
_geom_angle_publ_flag
C002 C001 I001 178.0(6) . . ?
C001 C002 C003 177.6(8) . . ?
C004 C003 C005 117.8(6) . . ?
C004 C003 C002 120.4(7) . . ?
C005 C003 C002 121.7(6) . . ?
C003 C004 C005 120.7(7) . 3_766 ?
C003 C004 H004 119.6 . . ?
C005 C004 H004 119.6 3_766 . ?
C003 C005 C004 121.5(6) . 3_766 ?
C003 C005 H005 119.3 . . ?
C004 C005 H005 119.3 3_766 . ?

loop_
_geom_bond_atom_site_label_1
_geom_bond_atom_site_label_2
_geom_bond_distance
_geom_bond_site_symmetry_2
_geom_bond_publ_flag
I001 C001 2.006(7) . ?
C001 C002 1.171(9) . ?
C002 C003 1.448(9) . ?
C003 C004 1.367(9) . ?
C003 C005 1.375(8) . ?
C004 C005 1.381(9) 3_766 ?
C004 H004 0.93 . ?
C005 C004 1.381(9) 3_766 ?
C005 H005 0.93 . ?
